data_7707832
loop_
_publ_author_name
'Shaili, Evyenia'
'Romero, Mar\\'ia J'
'Salassa, Luca'
'Woods, Julie A.'
'Butler, Jennifer S.'
'Romero-Canel\'on, Isolda'
'Clarkson, Guy'
'Habtemariam, Abraha'
'Sadler, Peter J.'
'Farrer, Nicola J.'

_publ_section_title
;
 Platinum(IV)-azido monocarboxylato complexes are photocytotoxic under
 irradiation with visible light.
;
_journal_issue 30
_journal_name_full 'Dalton transactions (Cambridge, England : 2003)'
_journal_page_first 10593
_journal_page_last 10607
_journal_paper_doi 10.1039/d1dt01730f
_journal_volume 50
_journal_year 2021
_chemical_formula_moiety 'C17 H22 N8 O5 Pt'
_chemical_formula_sum 'C17 H22 N8 O5 Pt'
_chemical_formula_weight 613.51
_space_group_crystal_system monoclinic
_space_group_IT_number 15
_space_group_name_Hall '-C 2yc'
_space_group_name_H-M_alt 'C 1 2/c 1'
_atom_sites_solution_hydrogens geom
_atom_sites_solution_primary direct
_audit_creation_date 2020-04-17
_audit_creation_method
;
Olex2 1.2
(compiled 2018.05.29 svn.r3510 for OlexSys, GUI svn.r5506)
;
_audit_update_record
;
2020-04-20 deposited with the CCDC.	2021-07-12 downloaded from the CCDC.
;
_cell_angle_alpha 90
_cell_angle_beta 115.228(9)
_cell_angle_gamma 90
_cell_formula_units_Z 8
_cell_length_a 27.4103(18)
_cell_length_b 12.5601(7)
_cell_length_c 13.6542(8)
_cell_measurement_reflns_used 4138
_cell_measurement_temperature 150(2)
_cell_measurement_theta_max 31.4339
_cell_measurement_theta_min 2.8155
_cell_volume 4252.4(5)
_computing_cell_refinement
'CrysAlisPro, Agilent Technologies, Version 1.171.36.21 (release 14-08-2012 CrysAlis171 .NET) (compiled Sep 14 2012,17:21:16)'
_computing_data_collection
'CrysAlisPro, Agilent Technologies, Version 1.171.36.21 (release 14-08-2012 CrysAlis171 .NET) (compiled Sep 14 2012,17:21:16)'
_computing_data_reduction
'CrysAlisPro, Agilent Technologies, Version 1.171.36.21 (release 14-08-2012 CrysAlis171 .NET) (compiled Sep 14 2012,17:21:16)'
_computing_molecular_graphics 'Olex2 (Dolomanov et al., 2009)'
_computing_publication_material 'Olex2 (Dolomanov et al., 2009)'
_computing_structure_refinement 'ShelXL (Sheldrick, 2015)'
_computing_structure_solution 'XS (Sheldrick, 2008)'
_diffrn_ambient_temperature 150(2)
_diffrn_detector_area_resol_mean 10.2833
_diffrn_measured_fraction_theta_full 0.993
_diffrn_measured_fraction_theta_max 0.895
_diffrn_measurement_details
'#__ type_ start__ end____ width___ exp.time_ 1 omega 19.00 58.00 1.0000 10.0000 omega____ theta____ kappa____ phi______ frames - 16.1593 -99.0000 30.0000 39 #__ type_ start__ end____ width___ exp.time_ 2 omega -18.00 10.00 1.0000 10.0000 omega____ theta____ kappa____ phi______ frames - -17.2530 -99.0000 150.0000 28 #__ type_ start__ end____ width___ exp.time_ 3 omega -103.00 -57.00 1.0000 10.0000 omega____ theta____ kappa____ phi______ frames - -17.2530 -178.0000 -120.0000 46 #__ type_ start__ end____ width___ exp.time_ 4 omega -1.00 41.00 1.0000 10.0000 omega____ theta____ kappa____ phi______ frames - -17.2530 19.0000 -120.0000 42 #__ type_ start__ end____ width___ exp.time_ 5 omega -96.00 -2.00 1.0000 10.0000 omega____ theta____ kappa____ phi______ frames - -17.2530 -77.0000 -90.0000 94'
_diffrn_measurement_device_type 'Xcalibur, Ruby, Gemini'
_diffrn_measurement_method '\w scans'
_diffrn_orient_matrix_UB_11 -0.0093319000
_diffrn_orient_matrix_UB_12 0.0449627000
_diffrn_orient_matrix_UB_13 -0.0380736000
_diffrn_orient_matrix_UB_21 0.0625452000
_diffrn_orient_matrix_UB_22 0.0193250000
_diffrn_orient_matrix_UB_23 -0.0304360000
_diffrn_orient_matrix_UB_31 0.0029564000
_diffrn_orient_matrix_UB_32 -0.0300411000
_diffrn_orient_matrix_UB_33 -0.0299525000
_diffrn_radiation_monochromator graphite
_diffrn_radiation_type MoK\a
_diffrn_radiation_wavelength 0.71073
_diffrn_reflns_av_R_equivalents 0.0385
_diffrn_reflns_av_unetI/netI 0.0576
_diffrn_reflns_Laue_measured_fraction_full 0.993
_diffrn_reflns_Laue_measured_fraction_max 0.895
_diffrn_reflns_limit_h_max 38
_diffrn_reflns_limit_h_min -38
_diffrn_reflns_limit_k_max 18
_diffrn_reflns_limit_k_min -18
_diffrn_reflns_limit_l_max 18
_diffrn_reflns_limit_l_min -19
_diffrn_reflns_number 14993
_diffrn_reflns_point_group_measured_fraction_full 0.993
_diffrn_reflns_point_group_measured_fraction_max 0.895
_diffrn_reflns_theta_full 29.500
_diffrn_reflns_theta_max 31.504
_diffrn_reflns_theta_min 2.821
_diffrn_source 'Enhance (Mo) X-ray Source'
_exptl_absorpt_coefficient_mu 6.646
_exptl_absorpt_correction_T_max 1.00000
_exptl_absorpt_correction_T_min 0.80003
_exptl_absorpt_correction_type multi-scan
_exptl_absorpt_process_details
'CrysAlisPro, Agilent Technologies, Version 1.171.36.21 (release 14-08-2012 CrysAlis171 .NET) (compiled Sep 14 2012,17:21:16) Empirical absorption correction using spherical harmonics, implemented in SCALE3 ABSPACK scaling algorithm.'
_exptl_crystal_colour colourless
_exptl_crystal_colour_primary colourless
_exptl_crystal_density_diffrn 1.917
_exptl_crystal_description needle
_exptl_crystal_F_000 2384
_exptl_crystal_size_max 0.4
_exptl_crystal_size_mid 0.22
_exptl_crystal_size_min 0.1
_refine_diff_density_max 1.906
_refine_diff_density_min -2.242
_refine_diff_density_rms 0.168
_refine_ls_extinction_method none
_refine_ls_goodness_of_fit_ref 0.997
_refine_ls_hydrogen_treatment constr
_refine_ls_matrix_type full
_refine_ls_number_parameters 282
_refine_ls_number_reflns 6342
_refine_ls_number_restraints 0
_refine_ls_restrained_S_all 0.997
_refine_ls_R_factor_all 0.0541
_refine_ls_R_factor_gt 0.0328
_refine_ls_shift/su_max 0.002
_refine_ls_shift/su_mean 0.000
_refine_ls_structure_factor_coef Fsqd
_refine_ls_weighting_details 'w=1/[\s^2^(Fo^2^)+(0.0104P)^2^] where P=(Fo^2^+2Fc^2^)/3'
_refine_ls_weighting_scheme calc
_refine_ls_wR_factor_gt 0.0480
_refine_ls_wR_factor_ref 0.0553
_reflns_Friedel_coverage 0.000
_reflns_number_gt 4492
_reflns_number_total 6342
_reflns_threshold_expression 'I > 2\s(I)'
_cod_data_source_file d1dt01730f2.cif
_cod_data_source_block es12
_cod_depositor_comments 'Adding full bibliography for 7707830--7707832.cif.'
_cod_database_code 7707832
_shelx_shelxl_version_number 2018/3
_chemical_oxdiff_formula 'C20 H20 N2 O2 Cl Rh'
_chemical_oxdiff_usercomment 'yellow block 0.20 0.10 0.04'
_shelx_space_group_comment
;
The symmetry employed for this shelxl refinement is uniquely defined
by the following loop, which should always be used as a source of
symmetry information in preference to the above space-group names.
They are only intended as comments.
;
_shelx_estimated_absorpt_t_max 0.556
_shelx_estimated_absorpt_t_min 0.176
_reflns_odcompleteness_completeness 79.13
_reflns_odcompleteness_iscentric 1
_reflns_odcompleteness_theta 28.98
_olex2_refinement_description
;
1. Fixed Uiso
 At 1.2 times of:
  All C(H) groups, All C(H,H) groups
 At 1.5 times of:
  All C(H,H,H) groups, All O(H) groups
2.a Secondary CH2 refined with riding coordinates:
 C21(H21A,H21B), C22(H22A,H22B), C25(H25A,H25B), C26(H26A,H26B)
2.b Aromatic/amide H refined with riding coordinates:
 C2(H2), C3(H3), C4(H4), C5(H5), C6(H6), C8(H8), C9(H9), C10(H10), C11(H11),
 C12(H12)
2.c Idealised Me refined as rotating group:
 C27(H27A,H27B,H27C)
2.d Idealised tetrahedral OH refined as rotating group:
 O1(H1)
;
_olex2_submission_special_instructions 'No special instructions were received'

loop_
_space_group_symop_operation_xyz
'x, y, z'
'-x, y, -z+1/2'
'x+1/2, y+1/2, z'
'-x+1/2, y+1/2, -z+1/2'
'-x, -y, -z'
'x, -y, z-1/2'
'-x+1/2, -y+1/2, -z'
'x+1/2, -y+1/2, z-1/2'

loop_
_atom_site_label
_atom_site_type_symbol
_atom_site_fract_x
_atom_site_fract_y
_atom_site_fract_z
_atom_site_U_iso_or_equiv
_atom_site_adp_type
_atom_site_occupancy
_atom_site_site_symmetry_order
_atom_site_calc_flag
_atom_site_refinement_flags_posn
_atom_site_refinement_flags_adp
_atom_site_refinement_flags_occupancy
_atom_site_disorder_assembly
_atom_site_disorder_group
Pt1 Pt 0.35210(2) -0.00249(2) 0.50680(2) 0.01188(4) Uani 1 1 d . . . . .
O1 O 0.36403(10) -0.1346(2) 0.44219(18) 0.0159(6) Uani 1 1 d . . . . .
H1 H 0.360151 -0.122274 0.378821 0.024 Uiso 1 1 calc GR . . . .
N1 N 0.41945(11) 0.0689(2) 0.5096(2) 0.0134(6) Uani 1 1 d . . . . .
C2 C 0.45246(14) 0.1207(3) 0.5994(3) 0.0173(8) Uani 1 1 d . . . . .
H2 H 0.445034 0.119468 0.661342 0.021 Uiso 1 1 calc R . . . .
C3 C 0.49684(14) 0.1755(3) 0.6039(3) 0.0198(9) Uani 1 1 d . . . . .
H3 H 0.519212 0.213332 0.667590 0.024 Uiso 1 1 calc R . . . .
C4 C 0.50857(15) 0.1751(3) 0.5149(3) 0.0215(9) Uani 1 1 d . . . . .
H4 H 0.539220 0.211841 0.516523 0.026 Uiso 1 1 calc R . . . .
C5 C 0.47477(14) 0.1203(3) 0.4237(3) 0.0185(8) Uani 1 1 d . . . . .
H5 H 0.482270 0.118449 0.361884 0.022 Uiso 1 1 calc R . . . .
C6 C 0.43042(15) 0.0684(3) 0.4218(3) 0.0164(8) Uani 1 1 d . . . . .
H6 H 0.407107 0.031566 0.358188 0.020 Uiso 1 1 calc R . . . .
N7 N 0.28403(11) -0.0698(2) 0.5036(2) 0.0130(6) Uani 1 1 d . . . . .
C8 C 0.27437(14) -0.0651(3) 0.5925(3) 0.0158(8) Uani 1 1 d . . . . .
H8 H 0.300288 -0.033359 0.656842 0.019 Uiso 1 1 calc R . . . .
C9 C 0.22736(14) -0.1057(3) 0.5912(3) 0.0176(8) Uani 1 1 d . . . . .
H9 H 0.220617 -0.100480 0.653773 0.021 Uiso 1 1 calc R . . . .
C10 C 0.19023(15) -0.1538(3) 0.4989(3) 0.0188(8) Uani 1 1 d . . . . .
H10 H 0.157937 -0.183063 0.497272 0.023 Uiso 1 1 calc R . . . .
C11 C 0.20089(15) -0.1586(3) 0.4086(3) 0.0184(8) Uani 1 1 d . . . . .
H11 H 0.175815 -0.191036 0.343883 0.022 Uiso 1 1 calc R . . . .
C12 C 0.24816(15) -0.1158(3) 0.4134(3) 0.0177(8) Uani 1 1 d . . . . .
H12 H 0.255405 -0.119212 0.351331 0.021 Uiso 1 1 calc R . . . .
N13 N 0.43191(14) -0.2450(3) 0.6583(3) 0.0300(9) Uani 1 1 d . . . . .
N14 N 0.41414(12) -0.1608(3) 0.6510(2) 0.0182(7) Uani 1 1 d . . . . .
N15 N 0.39768(13) -0.0715(3) 0.6540(2) 0.0192(7) Uani 1 1 d . . . . .
N16 N 0.30591(12) 0.0600(3) 0.3562(2) 0.0160(7) Uani 1 1 d . . . . .
N17 N 0.31031(12) 0.1549(3) 0.3470(2) 0.0181(7) Uani 1 1 d . . . . .
N18 N 0.31197(15) 0.2443(3) 0.3307(3) 0.0293(9) Uani 1 1 d . . . . .
O19 O 0.33484(10) 0.1380(2) 0.56260(18) 0.0155(5) Uani 1 1 d . . . . .
O20 O 0.36407(11) 0.1056(2) 0.74025(19) 0.0248(6) Uani 1 1 d . . . . .
C20 C 0.34261(14) 0.1630(3) 0.6607(3) 0.0150(8) Uani 1 1 d . . . . .
C21 C 0.32010(16) 0.2703(3) 0.6696(3) 0.0218(9) Uani 1 1 d . . . . .
H21A H 0.339702 0.296406 0.744835 0.026 Uiso 1 1 calc R . . . .
H21B H 0.281770 0.261436 0.655389 0.026 Uiso 1 1 calc R . . . .
C22 C 0.32380(15) 0.3540(3) 0.5930(3) 0.0237(9) Uani 1 1 d . . . . .
H22A H 0.304042 0.328837 0.517487 0.028 Uiso 1 1 calc R . . . .
H22B H 0.306324 0.420336 0.600974 0.028 Uiso 1 1 calc R . . . .
C23 C 0.38104(16) 0.3773(3) 0.6145(3) 0.0229(9) Uani 1 1 d . . . . .
O23 O 0.41979(11) 0.3372(2) 0.6838(2) 0.0337(7) Uani 1 1 d . . . . .
O24 O 0.38273(11) 0.4507(2) 0.5451(2) 0.0343(8) Uani 1 1 d . . . . .
C25 C 0.43539(17) 0.4862(4) 0.5574(4) 0.0388(12) Uani 1 1 d . . . . .
H25A H 0.460814 0.425527 0.576648 0.047 Uiso 1 1 calc R . . . .
H25B H 0.449994 0.540433 0.615389 0.047 Uiso 1 1 calc R . . . .
C26 C 0.4280(2) 0.5330(4) 0.4508(4) 0.0496(15) Uani 1 1 d . . . . .
H26A H 0.462015 0.567710 0.459311 0.060 Uiso 1 1 calc R . . . .
H26B H 0.399660 0.588495 0.429317 0.060 Uiso 1 1 calc R . . . .
C27 C 0.4121(3) 0.4493(5) 0.3608(4) 0.071(2) Uani 1 1 d . . . . .
H27A H 0.437905 0.390173 0.384891 0.106 Uiso 1 1 calc GR . . . .
H27B H 0.412549 0.481596 0.295785 0.106 Uiso 1 1 calc GR . . . .
H27C H 0.375865 0.422634 0.344129 0.106 Uiso 1 1 calc GR . . . .

loop_
_atom_site_aniso_label
_atom_site_aniso_U_11
_atom_site_aniso_U_22
_atom_site_aniso_U_33
_atom_site_aniso_U_23
_atom_site_aniso_U_13
_atom_site_aniso_U_12
Pt1 0.01269(6) 0.01386(8) 0.00884(6) 0.00019(6) 0.00437(5) -0.00034(7)
O1 0.0231(13) 0.0149(14) 0.0119(12) 0.0018(11) 0.0095(11) 0.0022(12)
N1 0.0141(15) 0.0117(16) 0.0153(14) -0.0003(13) 0.0071(13) -0.0001(13)
C2 0.0177(18) 0.019(2) 0.0118(17) -0.0008(17) 0.0026(15) 0.0006(17)
C3 0.0146(18) 0.023(2) 0.0162(18) -0.0033(17) 0.0015(16) -0.0028(17)
C4 0.019(2) 0.019(2) 0.028(2) 0.0033(18) 0.0109(19) -0.0044(17)
C5 0.0179(18) 0.022(2) 0.0173(18) 0.0024(17) 0.0089(16) -0.0012(18)
C6 0.0188(18) 0.015(2) 0.0122(17) -0.0007(16) 0.0032(16) 0.0026(16)
N7 0.0133(14) 0.0137(16) 0.0138(14) 0.0012(13) 0.0073(13) 0.0004(13)
C8 0.0183(18) 0.0150(19) 0.0120(16) 0.0010(16) 0.0045(15) 0.0001(16)
C9 0.0183(18) 0.020(2) 0.0181(18) 0.0016(17) 0.0111(16) 0.0009(17)
C10 0.0149(18) 0.017(2) 0.0233(19) -0.0001(18) 0.0069(16) 0.0001(17)
C11 0.0170(18) 0.013(2) 0.0168(18) -0.0026(16) -0.0004(16) 0.0008(16)
C12 0.0214(19) 0.015(2) 0.0146(17) 0.0001(16) 0.0054(16) 0.0023(17)
N13 0.033(2) 0.020(2) 0.0260(18) 0.0049(17) 0.0027(17) 0.0071(17)
N14 0.0161(16) 0.024(2) 0.0115(15) 0.0022(15) 0.0026(13) -0.0052(15)
N15 0.0231(17) 0.0197(19) 0.0109(14) -0.0002(14) 0.0035(14) 0.0035(15)
N16 0.0172(15) 0.0161(17) 0.0091(14) 0.0011(14) 0.0002(13) 0.0011(14)
N17 0.0150(15) 0.029(2) 0.0118(15) -0.0010(16) 0.0071(13) 0.0022(16)
N18 0.038(2) 0.024(2) 0.0230(18) 0.0047(17) 0.0093(17) -0.0023(18)
O19 0.0192(13) 0.0157(14) 0.0125(12) 0.0012(11) 0.0077(11) 0.0030(12)
O20 0.0391(17) 0.0230(16) 0.0126(12) 0.0013(12) 0.0113(13) 0.0056(14)
C20 0.0135(17) 0.019(2) 0.0161(17) -0.0007(17) 0.0095(15) -0.0038(16)
C21 0.026(2) 0.021(2) 0.023(2) -0.0033(18) 0.0151(18) 0.0025(19)
C22 0.022(2) 0.018(2) 0.029(2) -0.0035(19) 0.0088(18) 0.0036(18)
C23 0.025(2) 0.019(2) 0.025(2) -0.0010(19) 0.0109(19) 0.0007(19)
O23 0.0243(15) 0.034(2) 0.0362(17) 0.0095(15) 0.0064(14) 0.0038(15)
O24 0.0274(16) 0.0297(19) 0.0494(19) 0.0170(16) 0.0199(16) 0.0074(14)
C25 0.029(2) 0.036(3) 0.060(3) 0.004(3) 0.026(2) -0.008(2)
C26 0.042(3) 0.042(3) 0.076(4) 0.029(3) 0.036(3) 0.007(3)
C27 0.084(5) 0.083(5) 0.049(3) 0.008(4) 0.032(4) -0.026(4)

loop_
_atom_type_symbol
_atom_type_description
_atom_type_scat_dispersion_real
_atom_type_scat_dispersion_imag
_atom_type_scat_source
C C 0.0033 0.0016 'International Tables Vol C Tables 4.2.6.8 and 6.1.1.4'
H H 0.0000 0.0000 'International Tables Vol C Tables 4.2.6.8 and 6.1.1.4'
N N 0.0061 0.0033 'International Tables Vol C Tables 4.2.6.8 and 6.1.1.4'
O O 0.0106 0.0060 'International Tables Vol C Tables 4.2.6.8 and 6.1.1.4'
Pt Pt -1.7033 8.3905 'International Tables Vol C Tables 4.2.6.8 and 6.1.1.4'

loop_
_geom_angle_atom_site_label_1
_geom_angle_atom_site_label_2
_geom_angle_atom_site_label_3
_geom_angle
_geom_angle_site_symmetry_1
_geom_angle_site_symmetry_3
_geom_angle_publ_flag
O1 Pt1 N1 93.29(11) . . ?
O1 Pt1 N7 88.07(11) . . ?
O1 Pt1 N15 86.26(11) . . ?
O1 Pt1 N16 91.31(11) . . ?
O1 Pt1 O19 175.52(9) . . ?
N1 Pt1 N15 89.94(12) . . ?
N1 Pt1 N16 91.00(12) . . ?
N1 Pt1 O19 87.98(11) . . ?
N7 Pt1 N1 178.45(12) . . ?
N7 Pt1 N15 90.88(12) . . ?
N7 Pt1 N16 88.24(12) . . ?
N7 Pt1 O19 90.60(11) . . ?
N15 Pt1 N16 177.44(13) . . ?
N15 Pt1 O19 98.04(11) . . ?
O19 Pt1 N16 84.37(11) . . ?
Pt1 O1 H1 109.5 . . ?
C2 N1 Pt1 118.9(2) . . ?
C2 N1 C6 119.6(3) . . ?
C6 N1 Pt1 121.4(2) . . ?
N1 C2 H2 119.3 . . ?
N1 C2 C3 121.5(3) . . ?
C3 C2 H2 119.3 . . ?
C2 C3 H3 120.3 . . ?
C2 C3 C4 119.4(3) . . ?
C4 C3 H3 120.3 . . ?
C3 C4 H4 120.8 . . ?
C5 C4 C3 118.5(3) . . ?
C5 C4 H4 120.8 . . ?
C4 C5 H5 119.8 . . ?
C6 C5 C4 120.3(3) . . ?
C6 C5 H5 119.8 . . ?
N1 C6 C5 120.7(3) . . ?
N1 C6 H6 119.7 . . ?
C5 C6 H6 119.7 . . ?
C8 N7 Pt1 119.5(2) . . ?
C12 N7 Pt1 120.5(2) . . ?
C12 N7 C8 119.9(3) . . ?
N7 C8 H8 119.6 . . ?
N7 C8 C9 120.8(3) . . ?
C9 C8 H8 119.6 . . ?
C8 C9 H9 120.1 . . ?
C10 C9 C8 119.8(3) . . ?
C10 C9 H9 120.1 . . ?
C9 C10 H10 120.7 . . ?
C9 C10 C11 118.7(3) . . ?
C11 C10 H10 120.7 . . ?
C10 C11 H11 120.3 . . ?
C12 C11 C10 119.5(3) . . ?
C12 C11 H11 120.3 . . ?
N7 C12 C11 121.3(3) . . ?
N7 C12 H12 119.4 . . ?
C11 C12 H12 119.4 . . ?
N13 N14 N15 173.8(4) . . ?
N14 N15 Pt1 115.9(2) . . ?
N17 N16 Pt1 115.7(2) . . ?
N18 N17 N16 175.2(4) . . ?
C20 O19 Pt1 128.8(2) . . ?
O19 C20 C21 113.9(3) . . ?
O20 C20 O19 125.2(4) . . ?
O20 C20 C21 120.8(3) . . ?
C20 C21 H21A 108.7 . . ?
C20 C21 H21B 108.7 . . ?
C20 C21 C22 114.4(3) . . ?
H21A C21 H21B 107.6 . . ?
C22 C21 H21A 108.7 . . ?
C22 C21 H21B 108.7 . . ?
C21 C22 H22A 109.2 . . ?
C21 C22 H22B 109.2 . . ?
H22A C22 H22B 107.9 . . ?
C23 C22 C21 111.9(3) . . ?
C23 C22 H22A 109.2 . . ?
C23 C22 H22B 109.2 . . ?
O23 C23 C22 125.3(4) . . ?
O23 C23 O24 124.4(4) . . ?
O24 C23 C22 110.2(3) . . ?
C23 O24 C25 117.6(3) . . ?
O24 C25 H25A 110.3 . . ?
O24 C25 H25B 110.3 . . ?
O24 C25 C26 107.0(4) . . ?
H25A C25 H25B 108.6 . . ?
C26 C25 H25A 110.3 . . ?
C26 C25 H25B 110.3 . . ?
C25 C26 H26A 109.1 . . ?
C25 C26 H26B 109.1 . . ?
C25 C26 C27 112.6(4) . . ?
H26A C26 H26B 107.8 . . ?
C27 C26 H26A 109.1 . . ?
C27 C26 H26B 109.1 . . ?
C26 C27 H27A 109.5 . . ?
C26 C27 H27B 109.5 . . ?
C26 C27 H27C 109.5 . . ?
H27A C27 H27B 109.5 . . ?
H27A C27 H27C 109.5 . . ?
H27B C27 H27C 109.5 . . ?

loop_
_geom_bond_atom_site_label_1
_geom_bond_atom_site_label_2
_geom_bond_distance
_geom_bond_site_symmetry_2
_geom_bond_publ_flag
Pt1 O1 1.971(2) . ?
Pt1 N1 2.038(3) . ?
Pt1 N7 2.032(3) . ?
Pt1 N15 2.052(3) . ?
Pt1 N16 2.057(3) . ?
Pt1 O19 2.056(2) . ?
O1 H1 0.8400 . ?
N1 C2 1.341(4) . ?
N1 C6 1.356(4) . ?
C2 H2 0.9500 . ?
C2 C3 1.376(5) . ?
C3 H3 0.9500 . ?
C3 C4 1.384(5) . ?
C4 H4 0.9500 . ?
C4 C5 1.378(5) . ?
C5 H5 0.9500 . ?
C5 C6 1.370(5) . ?
C6 H6 0.9500 . ?
N7 C8 1.349(4) . ?
N7 C12 1.337(4) . ?
C8 H8 0.9500 . ?
C8 C9 1.379(5) . ?
C9 H9 0.9500 . ?
C9 C10 1.376(5) . ?
C10 H10 0.9500 . ?
C10 C11 1.385(5) . ?
C11 H11 0.9500 . ?
C11 C12 1.378(5) . ?
C12 H12 0.9500 . ?
N13 N14 1.151(4) . ?
N14 N15 1.216(4) . ?
N16 N17 1.210(4) . ?
N17 N18 1.150(5) . ?
O19 C20 1.302(4) . ?
O20 C20 1.226(4) . ?
C20 C21 1.508(5) . ?
C21 H21A 0.9900 . ?
C21 H21B 0.9900 . ?
C21 C22 1.517(5) . ?
C22 H22A 0.9900 . ?
C22 H22B 0.9900 . ?
C22 C23 1.497(5) . ?
C23 O23 1.192(4) . ?
C23 O24 1.337(5) . ?
O24 C25 1.450(5) . ?
C25 H25A 0.9900 . ?
C25 H25B 0.9900 . ?
C25 C26 1.502(6) . ?
C26 H26A 0.9900 . ?
C26 H26B 0.9900 . ?
C26 C27 1.533(7) . ?
C27 H27A 0.9800 . ?
C27 H27B 0.9800 . ?
C27 H27C 0.9800 . ?

loop_
_geom_hbond_atom_site_label_D
_geom_hbond_atom_site_label_H
_geom_hbond_atom_site_label_A
_geom_hbond_distance_DH
_geom_hbond_distance_HA
_geom_hbond_distance_DA
_geom_hbond_angle_DHA
_geom_hbond_site_symmetry_A
_geom_hbond_publ_flag
O1 H1 O20 0.84 1.95 2.782(3) 169.5 6 yes
